data_1545496
loop_
_publ_author_name
'Ravi, A. J.'
'Vinduvahini, M.'
'Vinayaka, A. C.'
'Sadashiva, M. P.'
'Devarajegowda, H. C.'

_publ_section_title
;
 (<i>Z</i>)-2-(4-Methoxyanilino)-1,4-diphenylbut-2-ene-1,4-dione
;
_journal_coeditor_code FF4012
_journal_issue 2
_journal_name_full IUCrData
_journal_page_first x170043
_journal_paper_doi 10.1107/S2414314617000438
_journal_volume 2
_journal_year 2017
_chemical_formula_iupac 'C23 H19 N O3'
_chemical_formula_moiety 'C23 H19 N O3'
_chemical_formula_sum 'C23 H19 N O3'
_chemical_formula_weight 357.39
_chemical_melting_point 375
_chemical_name_systematic
;
(<i>Z</i>)-2-(4-Methoxyanilino)-1,4-diphenylbut-2-ene-1,4-dione
;
_space_group_crystal_system monoclinic
_space_group_IT_number 14
_space_group_name_Hall '-P 2ybc'
_space_group_name_H-M_alt 'P 1 21/c 1'
_symmetry_space_group_name_Hall '-P 2ybc'
_symmetry_space_group_name_H-M 'P 1 21/c 1'
_atom_sites_solution_hydrogens geom
_audit_creation_method SHELXL-2014/7
_cell_angle_alpha 90
_cell_angle_beta 99.329(2)
_cell_angle_gamma 90
_cell_formula_units_Z 4
_cell_length_a 10.1567(5)
_cell_length_b 8.5396(4)
_cell_length_c 21.8019(10)
_cell_measurement_reflns_used 3060
_cell_measurement_temperature 296(2)
_cell_measurement_theta_max 64.270
_cell_measurement_theta_min 4.110
_cell_volume 1865.96(15)
_computing_cell_refinement
;
SAINT (Bruker, 2009)
;
_computing_data_collection
;
SMART (Bruker, 2009)
;
_computing_data_reduction
;
SAINT (Bruker, 2009)
;
_computing_molecular_graphics
;
ORTEP-3 for Windows (Farrugia, 2012)
;
_computing_publication_material
;
SHELXL2014 (Sheldrick, 2015)
;
_computing_structure_refinement
;
SHELXL2014 (Sheldrick, 2015)
;
_computing_structure_solution
;
SHELXS97 (Sheldrick, 2008)
;
_diffrn_ambient_temperature 296(2)
_diffrn_measured_fraction_theta_full 0.982
_diffrn_measured_fraction_theta_max 0.982
_diffrn_measurement_device_type 'Bruker SMART CCD area-detector'
_diffrn_measurement_method '\w and \f scans'
_diffrn_radiation_monochromator graphite
_diffrn_radiation_source 'fine-focus sealed tube'
_diffrn_radiation_type CuK\a
_diffrn_radiation_wavelength 1.54178
_diffrn_reflns_av_R_equivalents 0.0475
_diffrn_reflns_limit_h_max 11
_diffrn_reflns_limit_h_min -11
_diffrn_reflns_limit_k_max 8
_diffrn_reflns_limit_k_min -9
_diffrn_reflns_limit_l_max 25
_diffrn_reflns_limit_l_min -25
_diffrn_reflns_number 18393
_diffrn_reflns_theta_full 64.270
_diffrn_reflns_theta_max 64.270
_diffrn_reflns_theta_min 4.110
_exptl_absorpt_coefficient_mu 0.679
_exptl_absorpt_correction_T_max 1.0000
_exptl_absorpt_correction_T_min 0.7700
_exptl_absorpt_correction_type multi-scan
_exptl_absorpt_process_details
;
(SADABS; Bruker, 2009)
;
_exptl_crystal_colour colourless
_exptl_crystal_density_diffrn 1.272
_exptl_crystal_description prism
_exptl_crystal_F_000 752
_exptl_crystal_size_max 0.24
_exptl_crystal_size_mid 0.20
_exptl_crystal_size_min 0.12
_refine_diff_density_max 0.226
_refine_diff_density_min -0.215
_refine_ls_extinction_coef 0.0053(10)
_refine_ls_extinction_expression Fc^*^=kFc[1+0.001xFc^2^\l^3^/sin(2\q)]^-1/4^
_refine_ls_extinction_method
;
SHELXL2014 (Sheldrick 2015)
;
_refine_ls_goodness_of_fit_ref 1.061
_refine_ls_hydrogen_treatment constr
_refine_ls_matrix_type full
_refine_ls_number_parameters 245
_refine_ls_number_reflns 3060
_refine_ls_number_restraints 0
_refine_ls_restrained_S_all 1.061
_refine_ls_R_factor_all 0.0529
_refine_ls_R_factor_gt 0.0502
_refine_ls_shift/su_max 0.000
_refine_ls_shift/su_mean 0.000
_refine_ls_structure_factor_coef Fsqd
_refine_ls_weighting_details 'w=1/[\s^2^(Fo^2^)+(0.1038P)^2^+0.2139P] where P=(Fo^2^+2Fc^2^)/3'
_refine_ls_weighting_scheme calc
_refine_ls_wR_factor_gt 0.1470
_refine_ls_wR_factor_ref 0.1506
_reflns_number_gt 2801
_reflns_number_total 3060
_reflns_threshold_expression 'I > 2\s(I)'
_cod_data_source_file ff4012sup1.cif
_cod_data_source_block I
_cod_database_code 1545496
_shelx_space_group_comment
;
The symmetry employed for this shelxl refinement is uniquely defined
by the following loop, which should always be used as a source of
symmetry information in preference to the above space-group names.
They are only intended as comments.
;

loop_
_space_group_symop_operation_xyz
'x, y, z'
'-x, y+1/2, -z+1/2'
'-x, -y, -z'
'x, -y-1/2, z-1/2'

loop_
_atom_site_type_symbol
_atom_site_label
_atom_site_fract_x
_atom_site_fract_y
_atom_site_fract_z
_atom_site_U_iso_or_equiv
_atom_site_adp_type
_atom_site_calc_flag
_atom_site_occupancy
O O1 0.64804(12) 0.77341(13) 0.62059(5) 0.0584(3) Uani d 1
O O2 0.87120(11) 0.58731(12) 0.44792(5) 0.0543(3) Uani d 1
O O3 0.37864(16) 0.77684(17) 0.26306(6) 0.0781(4) Uani d 1
N N4 0.63382(13) 0.67640(14) 0.50499(6) 0.0478(3) Uani d 1
H H4 0.5974 0.7271 0.5319 0.057 Uiso calc 1
C C5 0.3437(3) 0.6556(3) 0.21998(10) 0.1011(8) Uani d 1
H H5A 0.3013 0.6990 0.1812 0.152 Uiso calc 1
H H5B 0.4226 0.5999 0.2138 0.152 Uiso calc 1
H H5C 0.2834 0.5849 0.2355 0.152 Uiso calc 1
C C6 0.44064(16) 0.7394(2) 0.32159(7) 0.0530(4) Uani d 1
C C7 0.46065(16) 0.86315(19) 0.36271(7) 0.0542(4) Uani d 1
H H7 0.4300 0.9624 0.3500 0.065 Uiso calc 1
C C8 0.52575(15) 0.84044(17) 0.42243(7) 0.0489(4) Uani d 1
H H8 0.5399 0.9248 0.4497 0.059 Uiso calc 1
C C9 0.57053(14) 0.69229(17) 0.44240(7) 0.0427(4) Uani d 1
C C10 0.54586(14) 0.56800(17) 0.40179(7) 0.0488(4) Uani d 1
H H10 0.5718 0.4677 0.4152 0.059 Uiso calc 1
C C11 0.48277(16) 0.59083(18) 0.34112(7) 0.0536(4) Uani d 1
H H11 0.4689 0.5068 0.3137 0.064 Uiso calc 1
C C12 0.74285(14) 0.59305(15) 0.52800(6) 0.0414(4) Uani d 1
C C13 0.81574(13) 0.50796(16) 0.48246(6) 0.0412(4) Uani d 1
C C14 0.81966(13) 0.33465(16) 0.48181(6) 0.0423(4) Uani d 1
C C15 0.87236(17) 0.2625(2) 0.43389(8) 0.0554(4) Uani d 1
H H15 0.9038 0.3232 0.4039 0.066 Uiso calc 1
C C16 0.87819(19) 0.1019(2) 0.43071(9) 0.0671(5) Uani d 1
H H16 0.9121 0.0544 0.3982 0.080 Uiso calc 1
C C17 0.83407(18) 0.0114(2) 0.47545(10) 0.0689(5) Uani d 1
H H17 0.8398 -0.0971 0.4736 0.083 Uiso calc 1
C C18 0.78127(18) 0.0815(2) 0.52307(9) 0.0642(5) Uani d 1
H H18 0.7515 0.0199 0.5532 0.077 Uiso calc 1
C C19 0.77249(15) 0.24275(18) 0.52614(7) 0.0503(4) Uani d 1
H H19 0.7351 0.2896 0.5578 0.060 Uiso calc 1
C C20 0.79907(15) 0.59469(16) 0.58952(6) 0.0455(4) Uani d 1
H H20 0.8718 0.5298 0.6026 0.055 Uiso calc 1
C C21 0.75096(16) 0.69174(16) 0.63469(7) 0.0461(4) Uani d 1
C C22 0.82350(16) 0.69738(17) 0.70020(7) 0.0477(4) Uani d 1
C C23 0.94938(19) 0.6344(2) 0.71859(8) 0.0632(5) Uani d 1
H H23 0.9919 0.5833 0.6896 0.076 Uiso calc 1
C C24 1.0125(2) 0.6467(3) 0.77957(9) 0.0729(5) Uani d 1
H H24 1.0977 0.6056 0.7913 0.088 Uiso calc 1
C C25 0.9490(2) 0.7201(2) 0.82313(8) 0.0651(5) Uani d 1
H H25 0.9910 0.7279 0.8642 0.078 Uiso calc 1
C C26 0.8240(2) 0.7811(2) 0.80563(8) 0.0709(5) Uani d 1
H H26 0.7808 0.8296 0.8350 0.085 Uiso calc 1
C C27 0.7618(2) 0.7709(2) 0.74466(8) 0.0632(5) Uani d 1
H H27 0.6773 0.8140 0.7332 0.076 Uiso calc 1

loop_
_atom_site_aniso_label
_atom_site_aniso_U_11
_atom_site_aniso_U_22
_atom_site_aniso_U_33
_atom_site_aniso_U_12
_atom_site_aniso_U_13
_atom_site_aniso_U_23
O1 0.0743(8) 0.0535(6) 0.0464(6) 0.0173(5) 0.0065(5) -0.0035(5)
O2 0.0662(7) 0.0557(7) 0.0433(6) -0.0025(5) 0.0162(5) 0.0092(5)
O3 0.0962(10) 0.0822(9) 0.0477(7) 0.0060(7) -0.0130(6) 0.0084(6)
N4 0.0566(7) 0.0490(7) 0.0376(7) 0.0071(5) 0.0072(5) -0.0003(5)
C5 0.1192(19) 0.115(2) 0.0568(12) 0.0020(15) -0.0224(12) -0.0074(12)
C6 0.0529(8) 0.0607(10) 0.0437(8) 0.0016(7) 0.0023(7) 0.0077(7)
C7 0.0605(9) 0.0458(8) 0.0551(9) 0.0084(7) 0.0059(7) 0.0102(7)
C8 0.0550(8) 0.0419(8) 0.0490(9) 0.0034(6) 0.0065(6) -0.0023(6)
C9 0.0452(7) 0.0441(8) 0.0388(7) 0.0002(6) 0.0066(6) 0.0030(6)
C10 0.0539(8) 0.0401(8) 0.0500(9) 0.0001(6) 0.0010(6) 0.0014(6)
C11 0.0570(9) 0.0516(9) 0.0495(9) -0.0013(7) 0.0005(7) -0.0077(7)
C12 0.0502(8) 0.0363(7) 0.0379(7) -0.0023(5) 0.0074(6) 0.0026(5)
C13 0.0451(7) 0.0460(8) 0.0313(7) -0.0020(6) 0.0021(5) 0.0017(5)
C14 0.0411(7) 0.0457(8) 0.0380(7) 0.0002(5) 0.0006(6) -0.0029(6)
C15 0.0570(9) 0.0612(10) 0.0483(9) 0.0011(7) 0.0098(7) -0.0084(7)
C16 0.0661(10) 0.0616(11) 0.0727(12) 0.0084(8) 0.0087(9) -0.0224(9)
C17 0.0610(10) 0.0450(9) 0.0956(14) 0.0039(7) -0.0023(9) -0.0125(9)
C18 0.0670(10) 0.0454(9) 0.0779(12) -0.0060(7) 0.0053(9) 0.0073(8)
C19 0.0527(8) 0.0468(8) 0.0516(9) -0.0031(6) 0.0088(7) 0.0001(6)
C20 0.0556(8) 0.0439(8) 0.0368(7) 0.0047(6) 0.0067(6) 0.0005(6)
C21 0.0606(9) 0.0379(7) 0.0402(8) 0.0014(6) 0.0091(6) 0.0021(6)
C22 0.0640(9) 0.0410(8) 0.0385(8) -0.0022(6) 0.0094(7) 0.0011(6)
C23 0.0714(11) 0.0756(11) 0.0427(9) 0.0093(9) 0.0094(7) -0.0030(8)
C24 0.0747(11) 0.0884(14) 0.0515(10) 0.0096(10) -0.0023(8) 0.0019(9)
C25 0.0878(13) 0.0673(11) 0.0378(8) -0.0092(9) 0.0031(8) -0.0025(7)
C26 0.0919(14) 0.0795(12) 0.0417(9) 0.0064(10) 0.0122(9) -0.0135(8)
C27 0.0756(11) 0.0681(11) 0.0458(9) 0.0108(8) 0.0095(8) -0.0095(8)

loop_
_atom_type_symbol
_atom_type_description
_atom_type_scat_dispersion_real
_atom_type_scat_dispersion_imag
_atom_type_scat_source
C C 0.0181 0.0091 'International Tables Vol C Tables 4.2.6.8 and 6.1.1.4'
H H 0.0000 0.0000 'International Tables Vol C Tables 4.2.6.8 and 6.1.1.4'
N N 0.0311 0.0180 'International Tables Vol C Tables 4.2.6.8 and 6.1.1.4'
O O 0.0492 0.0322 'International Tables Vol C Tables 4.2.6.8 and 6.1.1.4'

loop_
_geom_angle_atom_site_label_1
_geom_angle_atom_site_label_2
_geom_angle_atom_site_label_3
_geom_angle
C6 O3 C5 118.70(16)
C12 N4 C9 128.91(12)
C12 N4 H4 115.5
C9 N4 H4 115.5
O3 C5 H5A 109.5
O3 C5 H5B 109.5
H5A C5 H5B 109.5
O3 C5 H5C 109.5
H5A C5 H5C 109.5
H5B C5 H5C 109.5
O3 C6 C7 115.13(14)
O3 C6 C11 125.08(16)
C7 C6 C11 119.79(14)
C8 C7 C6 120.32(14)
C8 C7 H7 119.8
C6 C7 H7 119.8
C7 C8 C9 120.51(14)
C7 C8 H8 119.7
C9 C8 H8 119.7
C10 C9 C8 118.89(14)
C10 C9 N4 123.46(13)
C8 C9 N4 117.58(13)
C9 C10 C11 120.80(14)
C9 C10 H10 119.6
C11 C10 H10 119.6
C6 C11 C10 119.63(14)
C6 C11 H11 120.2
C10 C11 H11 120.2
N4 C12 C20 123.21(13)
N4 C12 C13 118.02(12)
C20 C12 C13 118.40(12)
O2 C13 C14 122.32(12)
O2 C13 C12 117.54(12)
C14 C13 C12 120.13(11)
C19 C14 C15 119.33(14)
C19 C14 C13 123.03(13)
C15 C14 C13 117.64(13)
C16 C15 C14 120.28(16)
C16 C15 H15 119.9
C14 C15 H15 119.9
C15 C16 C17 120.21(17)
C15 C16 H16 119.9
C17 C16 H16 119.9
C16 C17 C18 120.08(16)
C16 C17 H17 120.0
C18 C17 H17 120.0
C17 C18 C19 120.28(16)
C17 C18 H18 119.9
C19 C18 H18 119.9
C18 C19 C14 119.80(15)
C18 C19 H19 120.1
C14 C19 H19 120.1
C12 C20 C21 122.99(13)
C12 C20 H20 118.5
C21 C20 H20 118.5
O1 C21 C20 121.16(14)
O1 C21 C22 118.56(13)
C20 C21 C22 120.28(13)
C23 C22 C27 118.28(15)
C23 C22 C21 123.49(14)
C27 C22 C21 118.22(15)
C24 C23 C22 120.73(16)
C24 C23 H23 119.6
C22 C23 H23 119.6
C25 C24 C23 119.99(18)
C25 C24 H24 120.0
C23 C24 H24 120.0
C26 C25 C24 119.77(16)
C26 C25 H25 120.1
C24 C25 H25 120.1
C25 C26 C27 120.29(17)
C25 C26 H26 119.9
C27 C26 H26 119.9
C26 C27 C22 120.94(17)
C26 C27 H27 119.5
C22 C27 H27 119.5

loop_
_geom_bond_atom_site_label_1
_geom_bond_atom_site_label_2
_geom_bond_distance
O1 C21 1.253(2)
O2 C13 1.2170(16)
O3 C6 1.366(2)
O3 C5 1.405(3)
N4 C12 1.3433(19)
N4 C9 1.4173(19)
N4 H4 0.8600
C5 H5A 0.9600
C5 H5B 0.9600
C5 H5C 0.9600
C6 C7 1.380(2)
C6 C11 1.384(2)
C7 C8 1.375(2)
C7 H7 0.9300
C8 C9 1.390(2)
C8 H8 0.9300
C9 C10 1.379(2)
C10 C11 1.387(2)
C10 H10 0.9300
C11 H11 0.9300
C12 C20 1.3701(19)
C12 C13 1.5166(19)
C13 C14 1.481(2)
C14 C19 1.389(2)
C14 C15 1.393(2)
C15 C16 1.374(3)
C15 H15 0.9300
C16 C17 1.375(3)
C16 H16 0.9300
C17 C18 1.380(3)
C17 H17 0.9300
C18 C19 1.383(2)
C18 H18 0.9300
C19 H19 0.9300
C20 C21 1.432(2)
C20 H20 0.9300
C21 C22 1.498(2)
C22 C23 1.385(2)
C22 C27 1.387(2)
C23 C24 1.383(2)
C23 H23 0.9300
C24 C25 1.382(3)
C24 H24 0.9300
C25 C26 1.368(3)
C25 H25 0.9300
C26 C27 1.379(3)
C26 H26 0.9300
C27 H27 0.9300

loop_
_geom_hbond_atom_site_label_D
_geom_hbond_atom_site_label_H
_geom_hbond_atom_site_label_A
_geom_hbond_site_symmetry_A
_geom_hbond_distance_DH
_geom_hbond_distance_HA
_geom_hbond_distance_DA
_geom_hbond_angle_DHA
_geom_hbond_publ_flag
N4 H4 O1 . 0.86 1.96 2.6346(17) 135 yes
C7 H7 O1 3_665 0.93 2.51 3.334(2) 148 yes
C26 H26 O2 4_565 0.93 2.58 3.261(2) 130 yes

loop_
_geom_torsion_atom_site_label_1
_geom_torsion_atom_site_label_2
_geom_torsion_atom_site_label_3
_geom_torsion_atom_site_label_4
_geom_torsion
C5 O3 C6 C7 -174.3(2)
C5 O3 C6 C11 5.7(3)
O3 C6 C7 C8 -178.02(15)
C11 C6 C7 C8 1.9(2)
C6 C7 C8 C9 -0.9(2)
C7 C8 C9 C10 -1.5(2)
C7 C8 C9 N4 -178.42(13)
C12 N4 C9 C10 44.7(2)
C12 N4 C9 C8 -138.48(15)
C8 C9 C10 C11 2.9(2)
N4 C9 C10 C11 179.62(13)
O3 C6 C11 C10 179.39(15)
C7 C6 C11 C10 -0.6(2)
C9 C10 C11 C6 -1.9(2)
C9 N4 C12 C20 176.00(14)
C9 N4 C12 C13 3.1(2)
N4 C12 C13 O2 66.90(17)
C20 C12 C13 O2 -106.31(15)
N4 C12 C13 C14 -114.13(14)
C20 C12 C13 C14 72.67(17)
O2 C13 C14 C19 171.17(13)
C12 C13 C14 C19 -7.8(2)
O2 C13 C14 C15 -9.4(2)
C12 C13 C14 C15 171.68(12)
C19 C14 C15 C16 -0.3(2)
C13 C14 C15 C16 -179.77(14)
C14 C15 C16 C17 -1.1(3)
C15 C16 C17 C18 1.3(3)
C16 C17 C18 C19 -0.1(3)
C17 C18 C19 C14 -1.4(2)
C15 C14 C19 C18 1.5(2)
C13 C14 C19 C18 -179.03(14)
N4 C12 C20 C21 -3.3(2)
C13 C12 C20 C21 169.52(13)
C12 C20 C21 O1 4.8(2)
C12 C20 C21 C22 -175.16(13)
O1 C21 C22 C23 -168.49(17)
C20 C21 C22 C23 11.5(2)
O1 C21 C22 C27 10.9(2)
C20 C21 C22 C27 -169.14(15)
C27 C22 C23 C24 -0.9(3)
C21 C22 C23 C24 178.44(17)
C22 C23 C24 C25 1.1(3)
C23 C24 C25 C26 -0.4(3)
C24 C25 C26 C27 -0.6(3)
C25 C26 C27 C22 0.8(3)
C23 C22 C27 C26 -0.1(3)
C21 C22 C27 C26 -179.45(16)

_cod_database_fobs_code 1545496
